data_4343299
loop_
_publ_author_name
'Zamorano, Ana'
'Rend\'on, Nuria'
'Valpuesta, Jos\'e E V'
'\'Alvarez, Eleuterio'
'Carmona, Ernesto'

_publ_section_title
;
 Synthesis and Reactivity toward H2 of (\h(5)-C5Me5)Rh(III) Complexes with
 Bulky Aminopyridinate Ligands.
;
_journal_issue 13
_journal_name_full 'Inorganic chemistry'
_journal_page_first 6573
_journal_page_last 6581
_journal_paper_doi 10.1021/acs.inorgchem.5b00905
_journal_volume 54
_journal_year 2015
_chemical_formula_moiety 'C32 H12 B F24, C31 H35 F N2 Rh'
_chemical_formula_sum 'C63 H47 B F25 N2 Rh'
_chemical_formula_weight 1420.75
_chemical_name_systematic
; 
 ? 
;
_space_group_IT_number 9
_symmetry_cell_setting monoclinic
_symmetry_space_group_name_Hall 'C -2yc'
_symmetry_space_group_name_H-M 'C 1 c 1'
_atom_sites_solution_hydrogens geom
_atom_sites_solution_primary direct
_atom_sites_solution_secondary difmap
_audit_creation_method SHELXL-97
_cell_angle_alpha 90.00
_cell_angle_beta 97.8430(10)
_cell_angle_gamma 90.00
_cell_formula_units_Z 4
_cell_length_a 22.0782(8)
_cell_length_b 12.7398(4)
_cell_length_c 22.0446(8)
_cell_measurement_reflns_used 7601
_cell_measurement_temperature 173(2)
_cell_measurement_theta_max 28.08
_cell_measurement_theta_min 2.54
_cell_volume 6142.5(4)
_computing_cell_refinement 'APEX2 Software Suite (Bruker, 2007)'
_computing_data_collection 'APEX2 Software Suite (Bruker, 2007)'
_computing_data_reduction 'APEX2 Software Suite (Bruker, 2007)'
_computing_molecular_graphics 'SHELXTL (Sheldrick, 2008)'
_computing_publication_material 'SHELXTL and publCIF (Westrip, 2010)'
_computing_structure_refinement 'SHELXL97 (Sheldrick, 2008)'
_computing_structure_solution 'SIR2002 (Burla et al., 2003)'
_diffrn_ambient_temperature 173(2)
_diffrn_detector_area_resol_mean 8.26
_diffrn_measured_fraction_theta_full 0.999
_diffrn_measured_fraction_theta_max 0.999
_diffrn_measurement_device_type
;
 Bruker-Nonius X8kappa APEX II CCD area detector
;
_diffrn_measurement_method 'phi and omega scans with narrow frames'
_diffrn_radiation_monochromator graphite
_diffrn_radiation_source 'fine-focus sealed tube'
_diffrn_radiation_type MoK\a
_diffrn_radiation_wavelength 0.71073
_diffrn_reflns_av_R_equivalents 0.0273
_diffrn_reflns_av_sigmaI/netI 0.0350
_diffrn_reflns_limit_h_max 31
_diffrn_reflns_limit_h_min -31
_diffrn_reflns_limit_k_max 18
_diffrn_reflns_limit_k_min -18
_diffrn_reflns_limit_l_max 31
_diffrn_reflns_limit_l_min -31
_diffrn_reflns_number 58961
_diffrn_reflns_theta_full 30.53
_diffrn_reflns_theta_max 30.53
_diffrn_reflns_theta_min 1.85
_diffrn_standards_decay_% 0
_exptl_absorpt_coefficient_mu 0.396
_exptl_absorpt_correction_T_max 0.9075
_exptl_absorpt_correction_T_min 0.8674
_exptl_absorpt_correction_type multi-scan
_exptl_absorpt_process_details
;
program SADABS, Bruker (2001).
;
_exptl_crystal_colour orange
_exptl_crystal_density_diffrn 1.536
_exptl_crystal_density_method 'not measured'
_exptl_crystal_description prism
_exptl_crystal_F_000 2856
_exptl_crystal_size_max 0.37
_exptl_crystal_size_mid 0.28
_exptl_crystal_size_min 0.25
_refine_diff_density_max 0.525
_refine_diff_density_min -0.385
_refine_diff_density_rms 0.054
_refine_ls_abs_structure_details 'Flack H D (1983), Acta Cryst. A39, 876-881'
_refine_ls_abs_structure_Flack -0.013(10)
_refine_ls_extinction_method none
_refine_ls_goodness_of_fit_ref 1.027
_refine_ls_hydrogen_treatment mixed
_refine_ls_matrix_type fullcycle
_refine_ls_number_parameters 856
_refine_ls_number_reflns 18693
_refine_ls_number_restraints 528
_refine_ls_restrained_S_all 1.044
_refine_ls_R_factor_all 0.0397
_refine_ls_R_factor_gt 0.0335
_refine_ls_shift/su_max 0.002
_refine_ls_shift/su_mean 0.000
_refine_ls_structure_factor_coef Fsqd
_refine_ls_weighting_details 'calc w=1/[\s^2^(Fo^2^)+(0.0540P)^2^+0.0000P] where P=(Fo^2^+2Fc^2^)/3'
_refine_ls_weighting_scheme calc
_refine_ls_wR_factor_gt 0.0829
_refine_ls_wR_factor_ref 0.0855
_reflns_number_gt 16719
_reflns_number_total 18693
_reflns_threshold_expression >2sigma(I)
_cod_data_source_file ic5b00905_si_001.cif
_cod_data_source_block 1d.BArF
_cod_depositor_comments
;
The following automatic conversions were performed:

'_symmetry_cell_setting' value 'Monoclinic' changed to 'monoclinic'
according to
/usr/data/users/saulius/crontab/automatic-downloads/rss-feeds/ACS/lib/dictionaries/cif_core.dic
dictionary named 'cif_core.dic' version 2.4.2 from 2011-04-26.

Automatic conversion script
Id: cif_fix_values 3271 2015-04-21 07:52:19Z andrius 

 Adding full bibliography for 4343295--4343303.cif.
;
_cod_original_sg_symbol_H-M 'C c'
_cod_database_code 4343299

loop_
_symmetry_equiv_pos_as_xyz
'x, y, z'
'x, -y, z+1/2'
'x+1/2, y+1/2, z'
'x+1/2, -y+1/2, z+1/2'

loop_
_atom_site_label
_atom_site_type_symbol
_atom_site_fract_x
_atom_site_fract_y
_atom_site_fract_z
_atom_site_U_iso_or_equiv
_atom_site_adp_type
_atom_site_occupancy
_atom_site_symmetry_multiplicity
_atom_site_calc_flag
_atom_site_refinement_flags
_atom_site_disorder_assembly
_atom_site_disorder_group
Rh1 Rh 0.832360(13) 0.783357(9) 0.735513(13) 0.02701(3) Uani 1 1 d . . .
F1 F 0.76355(7) 0.41781(11) 0.50688(7) 0.0563(4) Uani 1 1 d U . .
N1 N 0.91009(8) 0.71617(13) 0.70194(9) 0.0303(3) Uani 1 1 d . . .
N2 N 0.91182(9) 0.85050(15) 0.76514(9) 0.0334(4) Uani 1 1 d . . .
C1 C 0.94828(10) 0.77982(15) 0.74049(9) 0.0306(4) Uani 1 1 d . . .
C2 C 1.01107(10) 0.76557(18) 0.74891(11) 0.0374(5) Uani 1 1 d . . .
H2 H 1.0375 0.8098 0.7753 0.045 Uiso 1 1 d R . .
C3 C 1.03369(10) 0.6832(2) 0.71678(13) 0.0470(6) Uani 1 1 d . . .
H3 H 1.0764 0.6693 0.7223 0.056 Uiso 1 1 d R . .
C4 C 0.99494(10) 0.6215(2) 0.67698(12) 0.0447(5) Uani 1 1 d . . .
H4 H 1.0111 0.5673 0.6543 0.054 Uiso 1 1 d R . .
C5 C 0.93236(10) 0.63917(16) 0.67041(10) 0.0340(4) Uani 1 1 d . . .
C6 C 0.88709(9) 0.57889(15) 0.62731(9) 0.0319(4) Uani 1 1 d . . .
C7 C 0.86921(10) 0.47810(16) 0.64286(9) 0.0350(4) Uani 1 1 d . . .
C8 C 0.82646(10) 0.42432(17) 0.60154(11) 0.0395(5) Uani 1 1 d . . .
H8 H 0.8128 0.3563 0.6111 0.047 Uiso 1 1 d R . .
C9 C 0.80460(10) 0.47129(17) 0.54707(10) 0.0388(5) Uani 1 1 d . . .
C10 C 0.82217(11) 0.56947(17) 0.53067(10) 0.0383(4) Uani 1 1 d . . .
H10 H 0.8058 0.5990 0.4923 0.046 Uiso 1 1 d R . .
C11 C 0.86425(10) 0.62492(16) 0.57097(10) 0.0365(4) Uani 1 1 d . . .
C12 C 0.89478(12) 0.4259(2) 0.70217(11) 0.0477(5) Uani 1 1 d . . .
H12A H 0.9310 0.3849 0.6961 0.072 Uiso 1 1 d R . .
H12B H 0.8638 0.3793 0.7155 0.072 Uiso 1 1 d R . .
H12C H 0.9061 0.4796 0.7335 0.072 Uiso 1 1 d R . .
C13 C 0.88522(16) 0.73245(19) 0.55365(14) 0.0556(7) Uani 1 1 d . . .
H13A H 0.8690 0.7473 0.5109 0.083 Uiso 1 1 d R . .
H13B H 0.9300 0.7344 0.5586 0.083 Uiso 1 1 d R . .
H13C H 0.8702 0.7854 0.5802 0.083 Uiso 1 1 d R . .
C14 C 0.93361(10) 0.92696(17) 0.80983(10) 0.0314(4) Uani 1 1 d . . .
C15 C 0.92687(10) 1.03314(17) 0.79324(10) 0.0375(4) Uani 1 1 d . . .
C16 C 0.94423(12) 1.10863(19) 0.83782(13) 0.0515(6) Uani 1 1 d . . .
H16 H 0.9396 1.1808 0.8275 0.062 Uiso 1 1 d R . .
C17 C 0.96784(13) 1.0811(2) 0.89627(13) 0.0548(7) Uani 1 1 d . . .
H17 H 0.9790 1.1340 0.9260 0.066 Uiso 1 1 d R . .
C18 C 0.97551(12) 0.9755(2) 0.91230(11) 0.0497(6) Uani 1 1 d . . .
H18 H 0.9928 0.9569 0.9527 0.060 Uiso 1 1 d R . .
C19 C 0.95796(10) 0.89721(18) 0.86946(10) 0.0368(4) Uani 1 1 d . . .
C20 C 0.90282(13) 1.0651(2) 0.72916(12) 0.0501(6) Uani 1 1 d . . .
H20A H 0.8612 1.0382 0.7184 0.075 Uiso 1 1 d R . .
H20B H 0.9292 1.0363 0.7009 0.075 Uiso 1 1 d R . .
H20C H 0.9024 1.1419 0.7262 0.075 Uiso 1 1 d R . .
C21 C 0.96451(14) 0.78317(19) 0.88809(13) 0.0498(6) Uani 1 1 d . . .
H21A H 0.9277 0.7446 0.8709 0.075 Uiso 1 1 d R . .
H21B H 0.9697 0.7779 0.9329 0.075 Uiso 1 1 d R . .
H21C H 1.0003 0.7531 0.8726 0.075 Uiso 1 1 d R . .
C22 C 0.74495(11) 0.84875(19) 0.70443(11) 0.0353(5) Uani 1 1 d . . .
C23 C 0.75852(9) 0.86036(17) 0.76994(9) 0.0336(4) Uani 1 1 d . . .
C24 C 0.76541(9) 0.75821(18) 0.79522(10) 0.0320(4) Uani 1 1 d . . .
C25 C 0.75576(9) 0.68263(18) 0.74537(10) 0.0334(4) Uani 1 1 d . . .
C26 C 0.74209(9) 0.7393(2) 0.68978(10) 0.0363(4) Uani 1 1 d . . .
C27 C 0.73277(15) 0.9371(3) 0.65953(13) 0.0546(7) Uani 1 1 d . . .
H27A H 0.7403 0.9134 0.6190 0.082 Uiso 1 1 d R . .
H27B H 0.7599 0.9961 0.6727 0.082 Uiso 1 1 d R . .
H27C H 0.6901 0.9597 0.6576 0.082 Uiso 1 1 d R . .
C28 C 0.76335(13) 0.9610(2) 0.80575(12) 0.0509(6) Uani 1 1 d . . .
H28A H 0.7252 0.9733 0.8227 0.076 Uiso 1 1 d R . .
H28B H 0.7707 1.0193 0.7787 0.076 Uiso 1 1 d R . .
H28C H 0.7973 0.9561 0.8393 0.076 Uiso 1 1 d R . .
C29 C 0.77910(12) 0.7321(2) 0.86141(11) 0.0448(5) Uani 1 1 d . . .
H29A H 0.8061 0.7858 0.8823 0.067 Uiso 1 1 d R . .
H29B H 0.7993 0.6635 0.8662 0.067 Uiso 1 1 d R . .
H29C H 0.7409 0.7297 0.8794 0.067 Uiso 1 1 d R . .
C30 C 0.75867(12) 0.56688(19) 0.75278(14) 0.0489(6) Uani 1 1 d . . .
H30A H 0.7177 0.5396 0.7561 0.073 Uiso 1 1 d R . .
H30B H 0.7864 0.5492 0.7900 0.073 Uiso 1 1 d R . .
H30C H 0.7738 0.5354 0.7172 0.073 Uiso 1 1 d R . .
C31 C 0.72503(12) 0.6934(3) 0.62742(11) 0.0523(6) Uani 1 1 d . . .
H31A H 0.7411 0.6218 0.6267 0.078 Uiso 1 1 d R . .
H31B H 0.7424 0.7365 0.5972 0.078 Uiso 1 1 d R . .
H31C H 0.6804 0.6919 0.6175 0.078 Uiso 1 1 d R . .
F2 F 0.42586(10) 0.9708(4) 0.84619(8) 0.1461(16) Uani 1 1 d DU . .
F3 F 0.38656(10) 0.85644(16) 0.89828(13) 0.1015(9) Uani 1 1 d DU . .
F4 F 0.36496(7) 1.01501(15) 0.90676(8) 0.0665(5) Uani 1 1 d DU . .
F8 F 0.72715(14) 1.23150(12) 0.97452(10) 0.0864(7) Uani 1 1 d DU . .
F9 F 0.78153(11) 1.18750(18) 0.90689(13) 0.0956(8) Uani 1 1 d DU . .
F10 F 0.68612(10) 1.16984(14) 0.88916(9) 0.0751(6) Uani 1 1 d DU . .
F11 F 0.90640(7) 0.92349(17) 1.02554(11) 0.0813(6) Uani 1 1 d DU . .
F12 F 0.86116(8) 0.83551(15) 1.08861(7) 0.0599(4) Uani 1 1 d DU . .
F13 F 0.86869(8) 0.77163(15) 1.00199(10) 0.0700(5) Uani 1 1 d DU . .
F14 F 0.77037(8) 0.78414(16) 1.20379(8) 0.0663(5) Uani 1 1 d DU . .
F15 F 0.69697(9) 0.82645(17) 1.24923(8) 0.0710(5) Uani 1 1 d DU . .
F16 F 0.73092(12) 0.67067(14) 1.25742(9) 0.0898(8) Uani 1 1 d DU . .
F17 F 0.54692(13) 0.45799(17) 1.08002(12) 0.1037(9) Uani 1 1 d DU . .
F18 F 0.54543(10) 0.48846(17) 1.17485(9) 0.0863(7) Uani 1 1 d DU . .
F19 F 0.48580(8) 0.56750(17) 1.10794(12) 0.0898(7) Uani 1 1 d DU . .
F20 F 0.70751(7) 0.44571(12) 0.88994(9) 0.0611(4) Uani 1 1 d DU . .
F21 F 0.63340(12) 0.41750(12) 0.93927(10) 0.0780(7) Uani 1 1 d DU . .
F22 F 0.62106(10) 0.40408(13) 0.84231(10) 0.0758(6) Uani 1 1 d DU . .
F23 F 0.60881(11) 0.86968(14) 0.75679(8) 0.0771(6) Uani 1 1 d DU . .
F24 F 0.60440(10) 0.72160(14) 0.71528(7) 0.0667(5) Uani 1 1 d DU . .
F25 F 0.52576(8) 0.7831(2) 0.74735(10) 0.0922(9) Uani 1 1 d DU . .
C32 C 0.56595(8) 0.89922(13) 0.99061(8) 0.0230(3) Uani 1 1 d . . .
C33 C 0.51219(9) 0.89034(14) 0.94967(8) 0.0271(3) Uani 1 1 d . . .
H33 H 0.5080 0.8336 0.9215 0.032 Uiso 1 1 d R . .
C34 C 0.46435(9) 0.96209(16) 0.94874(9) 0.0306(4) Uani 1 1 d . . .
C35 C 0.46821(9) 1.04553(16) 0.98954(9) 0.0310(4) Uani 1 1 d . . .
H35 H 0.4358 1.0947 0.9888 0.037 Uiso 1 1 d R . .
C36 C 0.52047(10) 1.05503(15) 1.03116(9) 0.0289(4) Uani 1 1 d . A .
C37 C 0.56812(9) 0.98315(14) 1.03203(8) 0.0262(3) Uani 1 1 d . . .
H37 H 0.6033 0.9913 1.0617 0.031 Uiso 1 1 d R . .
C38 C 0.41111(12) 0.9516(2) 0.89970(12) 0.0492(6) Uani 1 1 d D . .
C39 C 0.52782(11) 1.14630(17) 1.07403(10) 0.0385(5) Uani 1 1 d D . .
F5A F 0.47649(16) 1.1905(4) 1.0829(2) 0.0890(15) Uani 0.65 1 d PDU A 1
F6A F 0.5651(3) 1.2171(3) 1.0574(2) 0.0896(13) Uani 0.65 1 d PDU A 1
F7A F 0.5529(2) 1.1171(3) 1.12992(13) 0.0755(11) Uani 0.65 1 d PDU A 1
F5B F 0.5801(3) 1.1555(6) 1.1069(4) 0.090(2) Uani 0.35 1 d PDU A 2
F6B F 0.4889(4) 1.1439(6) 1.1135(4) 0.092(2) Uani 0.35 1 d PDU A 2
F7B F 0.5175(5) 1.2351(4) 1.0467(3) 0.085(2) Uani 0.35 1 d PDU A 2
C40 C 0.68741(8) 0.89352(13) 0.98978(8) 0.0235(3) Uani 1 1 d . . .
C41 C 0.68545(10) 0.99467(14) 0.96495(8) 0.0282(4) Uani 1 1 d . . .
H41 H 0.6469 1.0258 0.9514 0.034 Uiso 1 1 d R . .
C42 C 0.73868(11) 1.05120(15) 0.95951(9) 0.0324(4) Uani 1 1 d . . .
C43 C 0.79578(10) 1.01072(17) 0.98043(9) 0.0347(4) Uani 1 1 d . . .
H43 H 0.8318 1.0504 0.9780 0.042 Uiso 1 1 d R . .
C44 C 0.79886(9) 0.91048(16) 1.00506(9) 0.0302(4) Uani 1 1 d . . .
C45 C 0.74569(8) 0.85237(14) 1.00835(8) 0.0265(3) Uani 1 1 d . . .
H45 H 0.7493 0.7827 1.0237 0.032 Uiso 1 1 d R . .
C46 C 0.73290(13) 1.15947(17) 0.93253(11) 0.0458(5) Uani 1 1 d D . .
C47 C 0.85856(10) 0.8620(2) 1.02975(11) 0.0409(5) Uani 1 1 d D . .
C48 C 0.62996(8) 0.75605(14) 1.05757(8) 0.0234(3) Uani 1 1 d . . .
C49 C 0.67179(9) 0.77603(13) 1.10977(8) 0.0242(3) Uani 1 1 d . . .
H49 H 0.7004 0.8314 1.1086 0.029 Uiso 1 1 d R . .
C50 C 0.67320(9) 0.71803(14) 1.16352(8) 0.0267(3) Uani 1 1 d . . .
C51 C 0.63256(10) 0.63733(15) 1.16789(9) 0.0315(4) Uani 1 1 d . . .
H51 H 0.6341 0.5967 1.2042 0.038 Uiso 1 1 d R . .
C52 C 0.58920(9) 0.61728(15) 1.11741(9) 0.0310(4) Uani 1 1 d . . .
C53 C 0.58769(9) 0.67528(15) 1.06375(9) 0.0280(3) Uani 1 1 d . . .
H53 H 0.5572 0.6599 1.0302 0.034 Uiso 1 1 d R . .
C54 C 0.71777(11) 0.74718(18) 1.21848(9) 0.0343(4) Uani 1 1 d D . .
C55 C 0.54274(12) 0.53213(19) 1.11989(11) 0.0459(5) Uani 1 1 d D . .
C56 C 0.62135(8) 0.74451(14) 0.93352(8) 0.0228(3) Uani 1 1 d . . .
C57 C 0.63428(8) 0.63667(14) 0.93609(9) 0.0256(3) Uani 1 1 d . . .
H57 H 0.6456 0.6046 0.9749 0.031 Uiso 1 1 d R . .
C58 C 0.63113(9) 0.57524(15) 0.88366(9) 0.0295(4) Uani 1 1 d . . .
C59 C 0.61459(10) 0.61829(16) 0.82598(9) 0.0326(4) Uani 1 1 d . . .
H59 H 0.6109 0.5756 0.7903 0.039 Uiso 1 1 d R . .
C60 C 0.60357(9) 0.72520(15) 0.82183(9) 0.0302(4) Uani 1 1 d . . .
C61 C 0.60711(9) 0.78708(15) 0.87428(9) 0.0273(3) Uani 1 1 d . . .
H61 H 0.5997 0.8603 0.8700 0.033 Uiso 1 1 d R . .
C62 C 0.64764(11) 0.46079(17) 0.88923(11) 0.0398(5) Uani 1 1 d D . .
C63 C 0.58462(11) 0.77490(19) 0.76049(10) 0.0389(5) Uani 1 1 d D . .
B1 B 0.62597(9) 0.82179(15) 0.99321(9) 0.0220(3) Uani 1 1 d . . .

loop_
_atom_site_aniso_label
_atom_site_aniso_U_11
_atom_site_aniso_U_22
_atom_site_aniso_U_33
_atom_site_aniso_U_23
_atom_site_aniso_U_13
_atom_site_aniso_U_12
Rh1 0.02472(6) 0.02739(6) 0.02790(6) -0.00698(6) -0.00013(4) 0.00220(7)
F1 0.0573(9) 0.0459(8) 0.0573(9) -0.0105(7) -0.0226(7) -0.0108(7)
N1 0.0262(8) 0.0314(9) 0.0326(9) -0.0090(7) 0.0017(7) -0.0007(6)
N2 0.0324(9) 0.0324(9) 0.0343(9) -0.0106(7) 0.0006(7) -0.0017(7)
C1 0.0284(9) 0.0323(9) 0.0299(9) -0.0056(7) 0.0002(7) -0.0060(7)
C2 0.0250(9) 0.0423(11) 0.0441(11) -0.0117(9) 0.0014(8) -0.0049(8)
C3 0.0244(10) 0.0531(13) 0.0642(15) -0.0165(12) 0.0082(10) 0.0002(10)
C4 0.0286(10) 0.0503(13) 0.0557(13) -0.0236(11) 0.0072(9) 0.0021(9)
C5 0.0317(9) 0.0349(10) 0.0347(9) -0.0106(8) 0.0028(8) 0.0027(8)
C6 0.0294(9) 0.0316(9) 0.0342(9) -0.0116(8) 0.0025(7) 0.0019(7)
C7 0.0342(10) 0.0352(10) 0.0342(10) -0.0053(8) -0.0004(8) 0.0029(8)
C8 0.0366(11) 0.0340(10) 0.0460(12) -0.0053(9) -0.0013(9) -0.0018(9)
C9 0.0360(11) 0.0379(10) 0.0396(10) -0.0144(8) -0.0056(8) -0.0017(9)
C10 0.0399(11) 0.0372(10) 0.0351(10) -0.0054(8) -0.0046(8) 0.0051(9)
C11 0.0376(11) 0.0323(9) 0.0392(10) -0.0069(8) 0.0039(9) 0.0025(8)
C12 0.0475(13) 0.0516(13) 0.0410(12) 0.0034(10) -0.0054(10) 0.0015(11)
C13 0.074(2) 0.0368(12) 0.0529(15) 0.0012(10) -0.0040(14) -0.0079(12)
C14 0.0282(10) 0.0311(10) 0.0345(11) -0.0103(8) 0.0028(8) -0.0029(8)
C15 0.0342(10) 0.0346(10) 0.0438(11) -0.0065(8) 0.0056(9) -0.0013(8)
C16 0.0508(14) 0.0345(11) 0.0710(17) -0.0182(11) 0.0149(13) -0.0101(10)
C17 0.0523(15) 0.0524(14) 0.0587(15) -0.0308(12) 0.0038(12) -0.0142(12)
C18 0.0445(13) 0.0697(16) 0.0331(11) -0.0157(11) -0.0011(9) -0.0117(12)
C19 0.0317(10) 0.0432(11) 0.0351(10) -0.0049(8) 0.0025(8) -0.0054(9)
C20 0.0557(15) 0.0425(12) 0.0516(14) 0.0063(10) 0.0056(11) 0.0094(11)
C21 0.0571(16) 0.0490(13) 0.0420(12) 0.0094(10) 0.0024(11) -0.0019(11)
C22 0.0269(10) 0.0437(12) 0.0338(11) -0.0004(9) -0.0008(8) 0.0073(9)
C23 0.0296(9) 0.0379(10) 0.0328(9) -0.0086(8) 0.0021(8) 0.0092(8)
C24 0.0257(9) 0.0379(10) 0.0322(10) -0.0031(8) 0.0032(8) 0.0068(8)
C25 0.0234(9) 0.0357(10) 0.0413(11) -0.0062(9) 0.0056(8) 0.0015(8)
C26 0.0234(9) 0.0505(12) 0.0337(10) -0.0119(9) -0.0009(8) 0.0026(8)
C27 0.0576(18) 0.0592(17) 0.0449(14) 0.0134(12) -0.0010(13) 0.0178(14)
C28 0.0596(15) 0.0401(12) 0.0518(13) -0.0190(10) 0.0035(12) 0.0137(11)
C29 0.0418(13) 0.0585(15) 0.0338(11) 0.0011(10) 0.0040(9) 0.0083(10)
C30 0.0415(12) 0.0366(11) 0.0713(17) -0.0067(11) 0.0169(12) -0.0026(10)
C31 0.0411(13) 0.0778(17) 0.0357(11) -0.0233(12) -0.0030(10) -0.0013(12)
F2 0.0611(13) 0.347(5) 0.0257(8) 0.0036(16) -0.0092(8) 0.011(2)
F3 0.0666(12) 0.0693(12) 0.148(2) -0.0408(13) -0.0597(14) 0.0116(10)
F4 0.0423(8) 0.0808(11) 0.0691(10) -0.0013(9) -0.0190(7) 0.0269(8)
F8 0.165(2) 0.0255(7) 0.0675(12) -0.0030(7) 0.0099(14) 0.0021(10)
F9 0.0955(16) 0.0644(11) 0.136(2) 0.0535(13) 0.0465(15) -0.0057(11)
F10 0.0993(15) 0.0462(9) 0.0704(11) 0.0302(8) -0.0227(10) -0.0148(9)
F11 0.0290(8) 0.0975(15) 0.1134(16) 0.0310(12) -0.0048(9) -0.0228(9)
F12 0.0455(8) 0.0871(12) 0.0432(8) 0.0069(8) -0.0073(6) 0.0090(8)
F13 0.0481(10) 0.0841(13) 0.0739(12) -0.0217(9) -0.0062(9) 0.0316(9)
F14 0.0402(8) 0.1108(17) 0.0445(8) -0.0038(8) -0.0062(7) -0.0216(8)
F15 0.0656(11) 0.0817(12) 0.0606(10) -0.0413(9) -0.0094(8) 0.0031(10)
F16 0.1322(18) 0.0524(10) 0.0646(11) 0.0266(9) -0.0593(12) -0.0298(11)
F17 0.139(2) 0.0633(12) 0.1170(18) -0.0351(12) 0.0473(16) -0.0633(14)
F18 0.0896(14) 0.0896(14) 0.0727(12) 0.0436(11) -0.0137(10) -0.0530(11)
F19 0.0425(9) 0.0770(12) 0.144(2) 0.0394(13) -0.0085(11) -0.0270(9)
F20 0.0449(8) 0.0431(8) 0.0922(12) -0.0061(8) -0.0024(8) 0.0189(7)
F21 0.1269(18) 0.0301(7) 0.0873(13) 0.0126(8) 0.0519(13) 0.0192(9)
F22 0.0881(13) 0.0376(8) 0.0897(14) -0.0317(9) -0.0314(11) 0.0109(9)
F23 0.1235(17) 0.0620(10) 0.0400(8) 0.0168(8) -0.0104(9) -0.0194(11)
F24 0.0893(14) 0.0823(13) 0.0286(7) -0.0002(7) 0.0083(8) 0.0219(10)
F25 0.0363(9) 0.176(3) 0.0618(11) 0.0608(13) -0.0008(8) 0.0195(11)
C32 0.0237(8) 0.0220(7) 0.0231(7) 0.0015(6) 0.0027(6) 0.0018(6)
C33 0.0260(8) 0.0270(8) 0.0274(8) -0.0029(7) 0.0007(7) 0.0005(7)
C34 0.0260(9) 0.0366(10) 0.0275(8) -0.0002(7) -0.0026(7) 0.0029(8)
C35 0.0311(9) 0.0301(9) 0.0318(9) 0.0027(7) 0.0044(8) 0.0085(8)
C36 0.0366(10) 0.0247(9) 0.0253(8) -0.0020(7) 0.0043(7) 0.0026(8)
C37 0.0267(9) 0.0271(8) 0.0241(8) -0.0018(6) 0.0006(6) 0.0019(7)
C38 0.0365(12) 0.0656(16) 0.0411(12) -0.0108(11) -0.0102(9) 0.0132(12)
C39 0.0446(12) 0.0342(10) 0.0369(10) -0.0090(8) 0.0061(9) 0.0065(9)
F5A 0.0635(18) 0.090(3) 0.107(3) -0.066(2) -0.013(2) 0.0439(19)
F6A 0.130(3) 0.0525(19) 0.098(3) -0.0374(18) 0.055(3) -0.049(2)
F7A 0.131(3) 0.0517(17) 0.0356(14) -0.0183(12) -0.0193(17) 0.015(2)
F5B 0.072(4) 0.082(4) 0.103(5) -0.066(4) -0.034(3) 0.029(3)
F6B 0.115(5) 0.086(4) 0.086(4) -0.044(3) 0.059(4) -0.017(4)
F7B 0.153(6) 0.026(2) 0.066(3) -0.006(2) -0.020(4) -0.006(3)
C40 0.0264(8) 0.0220(7) 0.0218(7) -0.0011(6) 0.0026(6) -0.0009(6)
C41 0.0356(10) 0.0231(8) 0.0257(8) 0.0003(7) 0.0031(7) 0.0001(7)
C42 0.0442(12) 0.0238(8) 0.0297(9) 0.0001(7) 0.0062(8) -0.0078(8)
C43 0.0398(11) 0.0358(10) 0.0294(9) -0.0056(8) 0.0076(8) -0.0149(9)
C44 0.0271(9) 0.0364(10) 0.0271(8) -0.0038(7) 0.0035(7) -0.0039(8)
C45 0.0260(8) 0.0247(8) 0.0284(8) -0.0010(7) 0.0026(7) -0.0007(7)
C46 0.0620(15) 0.0296(10) 0.0456(12) 0.0075(9) 0.0069(11) -0.0108(10)
C47 0.0263(10) 0.0526(13) 0.0433(11) -0.0018(10) 0.0026(8) -0.0070(9)
C48 0.0247(8) 0.0210(7) 0.0239(8) -0.0014(6) 0.0013(6) 0.0006(6)
C49 0.0265(8) 0.0214(7) 0.0241(8) -0.0008(6) 0.0017(6) -0.0020(6)
C50 0.0297(9) 0.0266(8) 0.0225(7) -0.0005(6) -0.0014(7) 0.0026(7)
C51 0.0382(10) 0.0287(9) 0.0267(8) 0.0050(7) 0.0016(7) -0.0012(8)
C52 0.0327(10) 0.0265(8) 0.0331(9) 0.0051(7) 0.0016(8) -0.0048(7)
C53 0.0267(9) 0.0272(8) 0.0289(8) 0.0004(7) -0.0011(7) -0.0031(7)
C54 0.0385(11) 0.0340(9) 0.0281(9) 0.0012(8) -0.0035(8) -0.0029(9)
C55 0.0518(14) 0.0366(11) 0.0470(13) 0.0091(9) -0.0020(11) -0.0171(10)
C56 0.0195(8) 0.0227(7) 0.0252(8) -0.0009(6) -0.0009(6) 0.0014(6)
C57 0.0238(8) 0.0233(8) 0.0286(8) -0.0009(6) 0.0002(6) 0.0023(6)
C58 0.0251(9) 0.0269(8) 0.0354(9) -0.0048(7) 0.0006(7) 0.0021(7)
C59 0.0321(10) 0.0362(10) 0.0289(9) -0.0101(8) 0.0013(7) 0.0027(8)
C60 0.0284(9) 0.0377(10) 0.0234(8) -0.0004(7) -0.0002(7) 0.0034(7)
C61 0.0271(9) 0.0286(8) 0.0256(8) 0.0004(7) 0.0017(7) 0.0025(7)
C62 0.0418(12) 0.0295(9) 0.0464(12) -0.0093(9) 0.0002(9) 0.0062(9)
C63 0.0387(12) 0.0514(13) 0.0255(9) 0.0016(8) 0.0000(8) 0.0023(9)
B1 0.0219(9) 0.0200(8) 0.0232(8) -0.0001(7) 0.0000(7) 0.0003(7)

loop_
_atom_type_symbol
_atom_type_description
_atom_type_scat_dispersion_real
_atom_type_scat_dispersion_imag
_atom_type_scat_source
C C 0.0033 0.0016 'International Tables Vol C Tables 4.2.6.8 and 6.1.1.4'
H H 0.0000 0.0000 'International Tables Vol C Tables 4.2.6.8 and 6.1.1.4'
B B 0.0013 0.0007 'International Tables Vol C Tables 4.2.6.8 and 6.1.1.4'
N N 0.0061 0.0033 'International Tables Vol C Tables 4.2.6.8 and 6.1.1.4'
F F 0.0171 0.0103 'International Tables Vol C Tables 4.2.6.8 and 6.1.1.4'
Rh Rh -1.1178 0.9187 'International Tables Vol C Tables 4.2.6.8 and 6.1.1.4'

loop_
_geom_angle_atom_site_label_1
_geom_angle_atom_site_label_2
_geom_angle_atom_site_label_3
_geom_angle
N2 Rh1 C22 131.36(7)
N2 Rh1 C23 111.73(8)
C22 Rh1 C23 39.60(8)
N2 Rh1 C24 121.23(8)
C22 Rh1 C24 65.36(9)
C23 Rh1 C24 38.79(8)
N2 Rh1 N1 64.56(7)
C22 Rh1 N1 141.34(8)
C23 Rh1 N1 175.94(8)
C24 Rh1 N1 144.08(8)
N2 Rh1 C25 153.49(8)
C22 Rh1 C25 64.93(9)
C23 Rh1 C25 65.75(8)
C24 Rh1 C25 39.64(8)
N1 Rh1 C25 118.29(7)
N2 Rh1 C26 167.45(9)
C22 Rh1 C26 38.77(10)
C23 Rh1 C26 65.64(8)
C24 Rh1 C26 65.18(8)
N1 Rh1 C26 117.58(7)
C25 Rh1 C26 38.18(9)
C5 N1 C1 121.09(18)
C5 N1 Rh1 147.65(15)
C1 N1 Rh1 90.20(12)
C1 N2 C14 124.33(19)
C1 N2 Rh1 97.32(13)
C14 N2 Rh1 136.48(15)
N2 C1 N1 106.78(18)
N2 C1 C2 131.69(19)
N1 C1 C2 121.53(18)
C1 C2 C3 116.82(19)
C1 C2 H2 121.6
C3 C2 H2 121.6
C4 C3 C2 121.1(2)
C4 C3 H3 119.5
C2 C3 H3 119.5
C3 C4 C5 119.6(2)
C3 C4 H4 120.2
C5 C4 H4 120.2
N1 C5 C4 119.85(19)
N1 C5 C6 116.56(18)
C4 C5 C6 123.55(18)
C7 C6 C11 121.38(18)
C7 C6 C5 120.15(19)
C11 C6 C5 118.45(18)
C8 C7 C6 118.5(2)
C8 C7 C12 119.3(2)
C6 C7 C12 122.2(2)
C9 C8 C7 118.9(2)
C9 C8 H8 120.6
C7 C8 H8 120.6
F1 C9 C8 118.4(2)
F1 C9 C10 118.2(2)
C8 C9 C10 123.4(2)
C9 C10 C11 118.9(2)
C9 C10 H10 120.5
C11 C10 H10 120.5
C10 C11 C6 118.8(2)
C10 C11 C13 120.1(2)
C6 C11 C13 121.1(2)
C7 C12 H12A 109.5
C7 C12 H12B 109.5
H12A C12 H12B 109.5
C7 C12 H12C 109.5
H12A C12 H12C 109.5
H12B C12 H12C 109.5
C11 C13 H13A 109.5
C11 C13 H13B 109.5
H13A C13 H13B 109.5
C11 C13 H13C 109.5
H13A C13 H13C 109.5
H13B C13 H13C 109.5
C19 C14 C15 121.20(19)
C19 C14 N2 121.0(2)
C15 C14 N2 117.8(2)
C16 C15 C14 118.2(2)
C16 C15 C20 120.5(2)
C14 C15 C20 121.3(2)
C17 C16 C15 121.4(2)
C17 C16 H16 119.3
C15 C16 H16 119.3
C16 C17 C18 120.2(2)
C16 C17 H17 119.9
C18 C17 H17 119.9
C19 C18 C17 120.4(2)
C19 C18 H18 119.8
C17 C18 H18 119.8
C18 C19 C14 118.5(2)
C18 C19 C21 119.8(2)
C14 C19 C21 121.6(2)
C15 C20 H20A 109.5
C15 C20 H20B 109.5
H20A C20 H20B 109.5
C15 C20 H20C 109.5
H20A C20 H20C 109.5
H20B C20 H20C 109.5
C19 C21 H21A 109.5
C19 C21 H21B 109.5
H21A C21 H21B 109.5
C19 C21 H21C 109.5
H21A C21 H21C 109.5
H21B C21 H21C 109.5
C26 C22 C23 108.8(2)
C26 C22 C27 125.8(2)
C23 C22 C27 125.3(2)
C26 C22 Rh1 72.62(12)
C23 C22 Rh1 70.26(12)
C27 C22 Rh1 125.44(19)
C24 C23 C22 107.24(19)
C24 C23 C28 125.6(2)
C22 C23 C28 127.2(2)
C24 C23 Rh1 70.76(11)
C22 C23 Rh1 70.14(12)
C28 C23 Rh1 125.29(17)
C23 C24 C25 108.31(19)
C23 C24 C29 126.1(2)
C25 C24 C29 125.6(2)
C23 C24 Rh1 70.45(12)
C25 C24 Rh1 71.07(12)
C29 C24 Rh1 125.02(16)
C26 C25 C24 107.9(2)
C26 C25 C30 127.0(2)
C24 C25 C30 125.1(2)
C26 C25 Rh1 71.80(13)
C24 C25 Rh1 69.29(12)
C30 C25 Rh1 125.40(15)
C25 C26 C22 107.65(18)
C25 C26 C31 126.4(2)
C22 C26 C31 125.9(2)
C25 C26 Rh1 70.02(12)
C22 C26 Rh1 68.62(12)
C31 C26 Rh1 128.75(16)
C22 C27 H27A 109.5
C22 C27 H27B 109.5
H27A C27 H27B 109.5
C22 C27 H27C 109.5
H27A C27 H27C 109.5
H27B C27 H27C 109.5
C23 C28 H28A 109.5
C23 C28 H28B 109.5
H28A C28 H28B 109.5
C23 C28 H28C 109.5
H28A C28 H28C 109.5
H28B C28 H28C 109.5
C24 C29 H29A 109.5
C24 C29 H29B 109.5
H29A C29 H29B 109.5
C24 C29 H29C 109.5
H29A C29 H29C 109.5
H29B C29 H29C 109.5
C25 C30 H30A 109.5
C25 C30 H30B 109.5
H30A C30 H30B 109.5
C25 C30 H30C 109.5
H30A C30 H30C 109.5
H30B C30 H30C 109.5
C26 C31 H31A 109.5
C26 C31 H31B 109.5
H31A C31 H31B 109.5
C26 C31 H31C 109.5
H31A C31 H31C 109.5
H31B C31 H31C 109.5
C33 C32 C37 115.71(16)
C33 C32 B1 125.72(15)
C37 C32 B1 118.56(16)
C32 C33 C34 122.17(17)
C32 C33 H33 118.9
C34 C33 H33 118.9
C35 C34 C33 120.88(18)
C35 C34 C38 120.77(19)
C33 C34 C38 118.19(18)
C36 C35 C34 118.07(18)
C36 C35 H35 121.0
C34 C35 H35 121.0
C35 C36 C37 120.91(18)
C35 C36 C39 119.91(18)
C37 C36 C39 119.11(19)
C36 C37 C32 122.24(17)
C36 C37 H37 118.9
C32 C37 H37 118.9
F2 C38 F3 107.8(3)
F2 C38 F4 106.6(3)
F3 C38 F4 104.0(2)
F2 C38 C34 111.9(2)
F3 C38 C34 112.2(2)
F4 C38 C34 113.7(2)
F5B C39 F7B 105.8(5)
F5B C39 F5A 127.6(4)
F5B C39 F6B 104.5(5)
F7B C39 F6B 104.0(5)
F5A C39 F6A 109.8(3)
F6B C39 F6A 134.5(4)
F7B C39 F7A 134.6(3)
F5A C39 F7A 104.0(3)
F6A C39 F7A 104.7(4)
F5B C39 C36 116.1(3)
F7B C39 C36 113.0(3)
F5A C39 C36 114.2(2)
F6B C39 C36 112.3(4)
F6A C39 C36 112.2(2)
F7A C39 C36 111.3(2)
C45 C40 C41 115.99(16)
C45 C40 B1 120.65(15)
C41 C40 B1 123.23(16)
C42 C41 C40 121.80(19)
C42 C41 H41 119.1
C40 C41 H41 119.1
C43 C42 C41 121.25(18)
C43 C42 C46 120.0(2)
C41 C42 C46 118.7(2)
C42 C43 C44 117.93(18)
C42 C43 H43 121.0
C44 C43 H43 121.0
C43 C44 C45 120.77(19)
C43 C44 C47 121.27(19)
C45 C44 C47 117.95(19)
C40 C45 C44 122.15(17)
C40 C45 H45 118.9
C44 C45 H45 118.9
F10 C46 F8 107.4(2)
F10 C46 F9 105.3(2)
F8 C46 F9 105.8(2)
F10 C46 C42 113.36(19)
F8 C46 C42 111.8(2)
F9 C46 C42 112.7(2)
F11 C47 F12 106.7(2)
F11 C47 F13 107.0(2)
F12 C47 F13 103.9(2)
F11 C47 C44 113.7(2)
F12 C47 C44 112.24(18)
F13 C47 C44 112.64(19)
C49 C48 C53 115.21(16)
C49 C48 B1 124.83(16)
C53 C48 B1 119.92(16)
C50 C49 C48 122.65(17)
C50 C49 H49 118.7
C48 C49 H49 118.7
C51 C50 C49 121.10(18)
C51 C50 C54 119.37(17)
C49 C50 C54 119.47(17)
C50 C51 C52 117.76(17)
C50 C51 H51 121.1
C52 C51 H51 121.1
C51 C52 C53 121.16(18)
C51 C52 C55 120.27(18)
C53 C52 C55 118.57(19)
C52 C53 C48 122.07(18)
C52 C53 H53 119.0
C48 C53 H53 119.0
F16 C54 F15 107.0(2)
F16 C54 F14 107.5(2)
F15 C54 F14 103.2(2)
F16 C54 C50 114.15(19)
F15 C54 C50 111.41(19)
F14 C54 C50 112.86(18)
F17 C55 F18 108.3(2)
F17 C55 F19 105.3(2)
F18 C55 F19 104.3(2)
F17 C55 C52 112.9(2)
F18 C55 C52 113.0(2)
F19 C55 C52 112.4(2)
C57 C56 C61 115.64(16)
C57 C56 B1 124.54(16)
C61 C56 B1 119.70(16)
C58 C57 C56 122.08(17)
C58 C57 H57 119.0
C56 C57 H57 119.0
C59 C58 C57 121.11(17)
C59 C58 C62 119.26(18)
C57 C58 C62 119.60(18)
C60 C59 C58 118.13(17)
C60 C59 H59 120.9
C58 C59 H59 120.9
C59 C60 C61 120.83(18)
C59 C60 C63 119.98(18)
C61 C60 C63 119.12(18)
C60 C61 C56 122.11(17)
C60 C61 H61 118.9
C56 C61 H61 118.9
F21 C62 F22 107.2(2)
F21 C62 F20 106.3(2)
F22 C62 F20 105.20(19)
F21 C62 C58 113.19(18)
F22 C62 C58 112.75(19)
F20 C62 C58 111.68(19)
F25 C63 F23 108.2(2)
F25 C63 F24 107.2(2)
F23 C63 F24 104.1(2)
F25 C63 C60 112.53(19)
F23 C63 C60 111.97(19)
F24 C63 C60 112.38(19)
C56 B1 C48 112.27(14)
C56 B1 C40 104.98(14)
C48 B1 C40 112.10(14)
C56 B1 C32 111.78(15)
C48 B1 C32 106.51(14)
C40 B1 C32 109.28(14)

loop_
_geom_bond_atom_site_label_1
_geom_bond_atom_site_label_2
_geom_bond_distance
Rh1 N2 1.9807(19)
Rh1 C22 2.128(2)
Rh1 C23 2.1293(19)
Rh1 C24 2.133(2)
Rh1 N1 2.1382(17)
Rh1 C25 2.157(2)
Rh1 C26 2.181(2)
F1 C9 1.361(2)
N1 C5 1.334(2)
N1 C1 1.377(2)
N2 C1 1.369(3)
N2 C14 1.422(3)
C1 C2 1.385(3)
C2 C3 1.396(3)
C2 H2 0.9500
C3 C4 1.384(3)
C3 H3 0.9500
C4 C5 1.388(3)
C4 H4 0.9500
C5 C6 1.494(3)
C6 C7 1.400(3)
C6 C11 1.403(3)
C7 C8 1.398(3)
C7 C12 1.506(3)
C8 C9 1.369(3)
C8 H8 0.9500
C9 C10 1.373(3)
C10 C11 1.388(3)
C10 H10 0.9500
C11 C13 1.512(3)
C12 H12A 0.9800
C12 H12B 0.9800
C12 H12C 0.9800
C13 H13A 0.9800
C13 H13B 0.9800
C13 H13C 0.9800
C14 C19 1.403(3)
C14 C15 1.404(3)
C15 C16 1.391(3)
C15 C20 1.496(3)
C16 C17 1.368(4)
C16 H16 0.9500
C17 C18 1.395(4)
C17 H17 0.9500
C18 C19 1.392(3)
C18 H18 0.9500
C19 C21 1.511(3)
C20 H20A 0.9800
C20 H20B 0.9800
C20 H20C 0.9800
C21 H21A 0.9800
C21 H21B 0.9800
C21 H21C 0.9800
C22 C26 1.431(4)
C22 C23 1.442(3)
C22 C27 1.499(4)
C23 C24 1.416(3)
C23 C28 1.502(3)
C24 C25 1.455(3)
C24 C29 1.487(3)
C25 C26 1.419(3)
C25 C30 1.484(3)
C26 C31 1.494(3)
C27 H27A 0.9800
C27 H27B 0.9800
C27 H27C 0.9800
C28 H28A 0.9800
C28 H28B 0.9800
C28 H28C 0.9800
C29 H29A 0.9800
C29 H29B 0.9800
C29 H29C 0.9800
C30 H30A 0.9800
C30 H30B 0.9800
C30 H30C 0.9800
C31 H31A 0.9800
C31 H31B 0.9800
C31 H31C 0.9800
F2 C38 1.289(3)
F3 C38 1.326(4)
F4 C38 1.326(3)
F8 C46 1.322(3)
F9 C46 1.329(3)
F10 C46 1.315(3)
F11 C47 1.329(3)
F12 C47 1.334(3)
F13 C47 1.337(3)
F14 C54 1.333(3)
F15 C54 1.332(3)
F16 C54 1.305(3)
F17 C55 1.302(3)
F18 C55 1.327(3)
F19 C55 1.328(3)
F20 C62 1.334(3)
F21 C62 1.309(3)
F22 C62 1.331(3)
F23 C63 1.327(3)
F24 C63 1.328(3)
F25 C63 1.296(3)
C32 C33 1.394(3)
C32 C37 1.403(2)
C32 B1 1.647(3)
C33 C34 1.395(3)
C33 H33 0.9500
C34 C35 1.388(3)
C34 C38 1.491(3)
C35 C36 1.378(3)
C35 H35 0.9500
C36 C37 1.393(3)
C36 C39 1.493(3)
C37 H37 0.9500
C39 F5B 1.281(6)
C39 F7B 1.288(6)
C39 F5A 1.304(4)
C39 F6B 1.304(6)
C39 F6A 1.308(4)
C39 F7A 1.333(4)
C40 C45 1.398(3)
C40 C41 1.398(2)
C40 B1 1.646(3)
C41 C42 1.397(3)
C41 H41 0.9500
C42 C43 1.382(3)
C42 C46 1.501(3)
C43 C44 1.386(3)
C43 H43 0.9500
C44 C45 1.398(3)
C44 C47 1.490(3)
C45 H45 0.9500
C48 C49 1.397(3)
C48 C53 1.408(3)
C48 B1 1.640(3)
C49 C50 1.393(2)
C49 H49 0.9500
C50 C51 1.377(3)
C50 C54 1.500(3)
C51 C52 1.389(3)
C51 H51 0.9500
C52 C53 1.391(3)
C52 C55 1.499(3)
C53 H53 0.9500
C56 C57 1.403(2)
C56 C61 1.409(3)
C56 B1 1.635(3)
C57 C58 1.390(3)
C57 H57 0.9500
C58 C59 1.387(3)
C58 C62 1.504(3)
C59 C60 1.384(3)
C59 H59 0.9500
C60 C61 1.393(3)
C60 C63 1.500(3)
C61 H61 0.9500

loop_
_geom_torsion_atom_site_label_1
_geom_torsion_atom_site_label_2
_geom_torsion_atom_site_label_3
_geom_torsion_atom_site_label_4
_geom_torsion
N2 Rh1 N1 C5 172.8(3)
C22 Rh1 N1 C5 -62.0(3)
C24 Rh1 N1 C5 64.0(3)
C25 Rh1 N1 C5 22.4(3)
C26 Rh1 N1 C5 -21.0(3)
N2 Rh1 N1 C1 6.74(12)
C22 Rh1 N1 C1 131.96(15)
C24 Rh1 N1 C1 -102.04(16)
C25 Rh1 N1 C1 -143.64(13)
C26 Rh1 N1 C1 172.92(12)
C22 Rh1 N2 C1 -143.99(13)
C23 Rh1 N2 C1 174.97(13)
C24 Rh1 N2 C1 132.66(13)
N1 Rh1 N2 C1 -6.84(12)
C25 Rh1 N2 C1 96.0(2)
C26 Rh1 N2 C1 -109.7(4)
C22 Rh1 N2 C14 52.0(3)
C23 Rh1 N2 C14 11.0(2)
C24 Rh1 N2 C14 -31.3(3)
N1 Rh1 N2 C14 -170.8(2)
C25 Rh1 N2 C14 -68.0(3)
C26 Rh1 N2 C14 86.3(4)
C14 N2 C1 N1 176.7(2)
Rh1 N2 C1 N1 10.04(18)
C14 N2 C1 C2 -2.7(4)
Rh1 N2 C1 C2 -169.4(2)
C5 N1 C1 N2 179.4(2)
Rh1 N1 C1 N2 -9.22(16)
C5 N1 C1 C2 -1.1(3)
Rh1 N1 C1 C2 170.25(19)
N2 C1 C2 C3 178.9(2)
N1 C1 C2 C3 -0.4(3)
C1 C2 C3 C4 2.1(4)
C2 C3 C4 C5 -2.3(4)
C1 N1 C5 C4 0.9(3)
Rh1 N1 C5 C4 -162.7(2)
C1 N1 C5 C6 -176.65(19)
Rh1 N1 C5 C6 19.7(4)
C3 C4 C5 N1 0.7(4)
C3 C4 C5 C6 178.1(2)
N1 C5 C6 C7 -103.9(2)
C4 C5 C6 C7 78.6(3)
N1 C5 C6 C11 77.3(3)
C4 C5 C6 C11 -100.2(3)
C11 C6 C7 C8 -1.7(3)
C5 C6 C7 C8 179.60(19)
C11 C6 C7 C12 177.9(2)
C5 C6 C7 C12 -0.8(3)
C6 C7 C8 C9 1.2(3)
C12 C7 C8 C9 -178.4(2)
C7 C8 C9 F1 179.3(2)
C7 C8 C9 C10 -0.4(3)
F1 C9 C10 C11 -179.7(2)
C8 C9 C10 C11 0.0(3)
C9 C10 C11 C6 -0.4(3)
C9 C10 C11 C13 179.0(2)
C7 C6 C11 C10 1.3(3)
C5 C6 C11 C10 -179.98(19)
C7 C6 C11 C13 -178.1(2)
C5 C6 C11 C13 0.7(3)
C1 N2 C14 C19 -67.9(3)
Rh1 N2 C14 C19 92.7(3)
C1 N2 C14 C15 115.5(2)
Rh1 N2 C14 C15 -83.8(3)
C19 C14 C15 C16 -0.9(3)
N2 C14 C15 C16 175.7(2)
C19 C14 C15 C20 178.0(2)
N2 C14 C15 C20 -5.4(3)
C14 C15 C16 C17 0.6(4)
C20 C15 C16 C17 -178.2(2)
C15 C16 C17 C18 0.5(4)
C16 C17 C18 C19 -1.5(4)
C17 C18 C19 C14 1.2(4)
C17 C18 C19 C21 -177.9(2)
C15 C14 C19 C18 0.0(3)
N2 C14 C19 C18 -176.5(2)
C15 C14 C19 C21 179.0(2)
N2 C14 C19 C21 2.6(3)
N2 Rh1 C22 C26 168.72(12)
C23 Rh1 C22 C26 -118.15(19)
C24 Rh1 C22 C26 -80.42(14)
N1 Rh1 C22 C26 68.11(18)
C25 Rh1 C22 C26 -36.54(13)
N2 Rh1 C22 C23 -73.12(18)
C24 Rh1 C22 C23 37.74(13)
N1 Rh1 C22 C23 -173.74(12)
C25 Rh1 C22 C23 81.62(14)
C26 Rh1 C22 C23 118.15(19)
N2 Rh1 C22 C27 46.8(3)
C23 Rh1 C22 C27 119.9(3)
C24 Rh1 C22 C27 157.7(2)
N1 Rh1 C22 C27 -53.8(3)
C25 Rh1 C22 C27 -158.5(2)
C26 Rh1 C22 C27 -121.9(3)
C26 C22 C23 C24 1.4(2)
C27 C22 C23 C24 178.6(2)
Rh1 C22 C23 C24 -61.38(14)
C26 C22 C23 C28 -177.4(2)
C27 C22 C23 C28 -0.2(4)
Rh1 C22 C23 C28 119.8(2)
C26 C22 C23 Rh1 62.75(15)
C27 C22 C23 Rh1 -120.0(3)
N2 Rh1 C23 C24 -113.26(13)
C22 Rh1 C23 C24 117.38(19)
C25 Rh1 C23 C24 38.02(13)
C26 Rh1 C23 C24 80.08(14)
N2 Rh1 C23 C22 129.35(13)
C24 Rh1 C23 C22 -117.38(19)
C25 Rh1 C23 C22 -79.36(14)
C26 Rh1 C23 C22 -37.30(14)
N2 Rh1 C23 C28 7.3(2)
C22 Rh1 C23 C28 -122.1(3)
C24 Rh1 C23 C28 120.5(2)
C25 Rh1 C23 C28 158.5(2)
C26 Rh1 C23 C28 -159.4(2)
C22 C23 C24 C25 -0.3(2)
C28 C23 C24 C25 178.5(2)
Rh1 C23 C24 C25 -61.31(14)
C22 C23 C24 C29 -179.4(2)
C28 C23 C24 C29 -0.5(4)
Rh1 C23 C24 C29 119.7(2)
C22 C23 C24 Rh1 60.98(15)
C28 C23 C24 Rh1 -120.2(2)
N2 Rh1 C24 C23 86.38(14)
C22 Rh1 C24 C23 -38.51(13)
N1 Rh1 C24 C23 175.27(12)
C25 Rh1 C24 C23 -118.31(18)
C26 Rh1 C24 C23 -81.38(13)
N2 Rh1 C24 C25 -155.31(12)
C22 Rh1 C24 C25 79.80(14)
C23 Rh1 C24 C25 118.31(18)
N1 Rh1 C24 C25 -66.42(17)
C26 Rh1 C24 C25 36.93(13)
N2 Rh1 C24 C29 -34.5(2)
C22 Rh1 C24 C29 -159.4(2)
C23 Rh1 C24 C29 -120.9(3)
N1 Rh1 C24 C29 54.3(3)
C25 Rh1 C24 C29 120.8(3)
C26 Rh1 C24 C29 157.7(2)
C23 C24 C25 C26 -0.8(2)
C29 C24 C25 C26 178.2(2)
Rh1 C24 C25 C26 -61.76(14)
C23 C24 C25 C30 -179.7(2)
C29 C24 C25 C30 -0.6(3)
Rh1 C24 C25 C30 119.4(2)
C23 C24 C25 Rh1 60.91(14)
C29 C24 C25 Rh1 -120.0(2)
N2 Rh1 C25 C26 171.23(16)
C22 Rh1 C25 C26 37.09(13)
C23 Rh1 C25 C26 80.85(13)
C24 Rh1 C25 C26 118.07(18)
N1 Rh1 C25 C26 -99.56(14)
N2 Rh1 C25 C24 53.2(2)
C22 Rh1 C25 C24 -80.98(13)
C23 Rh1 C25 C24 -37.23(12)
N1 Rh1 C25 C24 142.37(12)
C26 Rh1 C25 C24 -118.07(18)
N2 Rh1 C25 C30 -65.9(3)
C22 Rh1 C25 C30 160.0(2)
C23 Rh1 C25 C30 -156.3(2)
C24 Rh1 C25 C30 -119.0(3)
N1 Rh1 C25 C30 23.3(2)
C26 Rh1 C25 C30 122.9(3)
C24 C25 C26 C22 1.7(2)
C30 C25 C26 C22 -179.5(2)
Rh1 C25 C26 C22 -58.48(15)
C24 C25 C26 C31 -175.8(2)
C30 C25 C26 C31 3.0(4)
Rh1 C25 C26 C31 124.0(2)
C24 C25 C26 Rh1 60.16(14)
C30 C25 C26 Rh1 -121.0(2)
C23 C22 C26 C25 -1.9(2)
C27 C22 C26 C25 -179.1(2)
Rh1 C22 C26 C25 59.36(14)
C23 C22 C26 C31 175.6(2)
C27 C22 C26 C31 -1.6(4)
Rh1 C22 C26 C31 -123.1(2)
C23 C22 C26 Rh1 -61.27(15)
C27 C22 C26 Rh1 121.5(3)
N2 Rh1 C26 C25 -161.8(3)
C22 Rh1 C26 C25 -119.26(18)
C23 Rh1 C26 C25 -81.17(13)
C24 Rh1 C26 C25 -38.33(12)
N1 Rh1 C26 C25 101.59(14)
N2 Rh1 C26 C22 -42.5(4)
C23 Rh1 C26 C22 38.09(13)
C24 Rh1 C26 C22 80.93(13)
N1 Rh1 C26 C22 -139.16(12)
C25 Rh1 C26 C22 119.26(18)
N2 Rh1 C26 C31 77.1(5)
C22 Rh1 C26 C31 119.6(3)
C23 Rh1 C26 C31 157.7(3)
C24 Rh1 C26 C31 -159.5(3)
N1 Rh1 C26 C31 -19.6(3)
C25 Rh1 C26 C31 -121.2(3)
C37 C32 C33 C34 1.8(3)
B1 C32 C33 C34 -177.14(17)
C32 C33 C34 C35 -0.7(3)
C32 C33 C34 C38 174.6(2)
C33 C34 C35 C36 -0.4(3)
C38 C34 C35 C36 -175.6(2)
C34 C35 C36 C37 0.3(3)
C34 C35 C36 C39 177.21(19)
C35 C36 C37 C32 0.9(3)
C39 C36 C37 C32 -176.04(18)
C33 C32 C37 C36 -1.9(3)
B1 C32 C37 C36 177.12(17)
C35 C34 C38 F2 108.7(3)
C33 C34 C38 F2 -66.6(3)
C35 C34 C38 F3 -129.9(2)
C33 C34 C38 F3 54.7(3)
C35 C34 C38 F4 -12.2(3)
C33 C34 C38 F4 172.4(2)
C35 C36 C39 F5B -173.0(6)
C37 C36 C39 F5B 4.0(7)
C35 C36 C39 F7B -50.4(6)
C37 C36 C39 F7B 126.6(6)
C35 C36 C39 F5A 22.2(4)
C37 C36 C39 F5A -160.8(4)
C35 C36 C39 F6B 66.8(6)
C37 C36 C39 F6B -116.1(6)
C35 C36 C39 F6A -103.5(4)
C37 C36 C39 F6A 73.5(4)
C35 C36 C39 F7A 139.5(3)
C37 C36 C39 F7A -43.5(4)
C45 C40 C41 C42 -0.4(3)
B1 C40 C41 C42 -176.26(17)
C40 C41 C42 C43 -2.2(3)
C40 C41 C42 C46 -179.86(18)
C41 C42 C43 C44 2.3(3)
C46 C42 C43 C44 179.91(19)
C42 C43 C44 C45 0.2(3)
C42 C43 C44 C47 -178.78(18)
C41 C40 C45 C44 2.9(3)
B1 C40 C45 C44 178.88(16)
C43 C44 C45 C40 -2.9(3)
C47 C44 C45 C40 176.11(17)
C43 C42 C46 F10 147.7(2)
C41 C42 C46 F10 -34.6(3)
C43 C42 C46 F8 -90.7(3)
C41 C42 C46 F8 87.0(3)
C43 C42 C46 F9 28.3(3)
C41 C42 C46 F9 -154.1(2)
C43 C44 C47 F11 0.0(3)
C45 C44 C47 F11 -179.0(2)
C43 C44 C47 F12 121.3(2)
C45 C44 C47 F12 -57.7(3)
C43 C44 C47 F13 -121.9(2)
C45 C44 C47 F13 59.1(3)
C53 C48 C49 C50 2.2(3)
B1 C48 C49 C50 179.79(17)
C48 C49 C50 C51 -0.4(3)
C48 C49 C50 C54 -177.46(18)
C49 C50 C51 C52 -1.5(3)
C54 C50 C51 C52 175.63(19)
C50 C51 C52 C53 1.4(3)
C50 C51 C52 C55 -178.5(2)
C51 C52 C53 C48 0.6(3)
C55 C52 C53 C48 -179.5(2)
C49 C48 C53 C52 -2.3(3)
B1 C48 C53 C52 179.99(17)
C51 C50 C54 F16 25.8(3)
C49 C50 C54 F16 -157.0(2)
C51 C50 C54 F15 -95.5(2)
C49 C50 C54 F15 81.6(3)
C51 C50 C54 F14 148.9(2)
C49 C50 C54 F14 -33.9(3)
C51 C52 C55 F17 -118.0(3)
C53 C52 C55 F17 62.1(3)
C51 C52 C55 F18 5.3(3)
C53 C52 C55 F18 -174.6(2)
C51 C52 C55 F19 123.0(2)
C53 C52 C55 F19 -56.9(3)
C61 C56 C57 C58 -2.2(3)
B1 C56 C57 C58 -178.28(17)
C56 C57 C58 C59 -0.3(3)
C56 C57 C58 C62 177.89(18)
C57 C58 C59 C60 2.5(3)
C62 C58 C59 C60 -175.8(2)
C58 C59 C60 C61 -2.0(3)
C58 C59 C60 C63 -179.05(19)
C59 C60 C61 C56 -0.6(3)
C63 C60 C61 C56 176.48(19)
C57 C56 C61 C60 2.6(3)
B1 C56 C61 C60 178.93(18)
C59 C58 C62 F21 -148.4(2)
C57 C58 C62 F21 33.4(3)
C59 C58 C62 F22 -26.5(3)
C57 C58 C62 F22 155.2(2)
C59 C58 C62 F20 91.7(2)
C57 C58 C62 F20 -86.6(2)
C59 C60 C63 F25 94.6(3)
C61 C60 C63 F25 -82.5(3)
C59 C60 C63 F23 -143.2(2)
C61 C60 C63 F23 39.7(3)
C59 C60 C63 F24 -26.5(3)
C61 C60 C63 F24 156.4(2)
C57 C56 B1 C48 -14.9(2)
C61 C56 B1 C48 169.16(16)
C57 C56 B1 C40 107.15(19)
C61 C56 B1 C40 -68.8(2)
C57 C56 B1 C32 -134.49(17)
C61 C56 B1 C32 49.5(2)
C49 C48 B1 C56 132.96(18)
C53 C48 B1 C56 -49.5(2)
C49 C48 B1 C40 15.1(2)
C53 C48 B1 C40 -167.43(16)
C49 C48 B1 C32 -104.4(2)
C53 C48 B1 C32 73.1(2)
C45 C40 B1 C56 -78.33(19)
C41 C40 B1 C56 97.32(18)
C45 C40 B1 C48 43.8(2)
C41 C40 B1 C48 -140.54(17)
C45 C40 B1 C32 161.63(15)
C41 C40 B1 C32 -22.7(2)
C33 C32 B1 C56 10.8(2)
C37 C32 B1 C56 -168.11(16)
C33 C32 B1 C48 -112.14(19)
C37 C32 B1 C48 68.93(19)
C33 C32 B1 C40 126.57(18)
C37 C32 B1 C40 -52.3(2)
